data_7712298
loop_
_publ_author_name
'Dajnak, Aymeric'
'Shi, Limiao'
'Alt\?inba\,s \"Ozp\?inar, G\"ul'
'Lenk, Romaric'
'Saffon-Merceron, Nathalie'
'Baceiredo, Antoine'
'Kato, Tsuyoshi'
'M\"uller, Thomas'
'Maerten, Eddy'

_publ_section_title
;
 Imine-stabilized silylium ions: synthesis, structure and application in
 catalysis
;
_journal_issue 10
_journal_name_full 'Dalton Transactions'
_journal_page_first 3052
_journal_page_last 3058
_journal_paper_doi 10.1039/D3DT00168G
_journal_volume 52
_journal_year 2023
_chemical_formula_sum 'C65 H47 B Cl3 F20 N O S Si'
_chemical_formula_weight 1415.34
_space_group_crystal_system orthorhombic
_space_group_IT_number 61
_space_group_name_Hall '-P 2ac 2ab'
_space_group_name_H-M_alt 'P b c a'
_atom_sites_solution_hydrogens geom
_atom_sites_solution_primary dual
_atom_sites_solution_secondary difmap
_audit_creation_method SHELXL-2018/3
_audit_update_record
;
2023-01-06 deposited with the CCDC.	2023-02-09 downloaded from the CCDC.
;
_cell_angle_alpha 90
_cell_angle_beta 90
_cell_angle_gamma 90
_cell_formula_units_Z 8
_cell_length_a 18.2031(10)
_cell_length_b 24.9358(16)
_cell_length_c 26.8374(17)
_cell_measurement_reflns_used 9937
_cell_measurement_temperature 193(2)
_cell_measurement_theta_max 23.56
_cell_measurement_theta_min 2.70
_cell_volume 12181.7(13)
_computing_cell_refinement 'Bruker SAINT'
_computing_data_collection 'Bruker APEX3'
_computing_data_reduction 'Bruker SAINT'
_computing_molecular_graphics 'Bruker SHELXTL'
_computing_publication_material 'Bruker SHELXTL'
_computing_structure_refinement 'SHELXL-2018/3 (Sheldrick, 2018)'
_computing_structure_solution 'SHELXT (Sheldrick 2015)'
_diffrn_ambient_temperature 193(2)
_diffrn_detector_area_resol_mean 7.3910
_diffrn_measured_fraction_theta_full 0.999
_diffrn_measured_fraction_theta_max 0.999
_diffrn_measurement_device_type 'Bruker D8-Venture Photon III-C14 detector'
_diffrn_measurement_method 'Phi and omega scans'
_diffrn_radiation_type MoK\a
_diffrn_radiation_wavelength 0.71073
_diffrn_reflns_av_R_equivalents 0.1758
_diffrn_reflns_av_unetI/netI 0.0341
_diffrn_reflns_Laue_measured_fraction_full 0.999
_diffrn_reflns_Laue_measured_fraction_max 0.999
_diffrn_reflns_limit_h_max 21
_diffrn_reflns_limit_h_min -21
_diffrn_reflns_limit_k_max 29
_diffrn_reflns_limit_k_min -29
_diffrn_reflns_limit_l_max 31
_diffrn_reflns_limit_l_min -31
_diffrn_reflns_number 500249
_diffrn_reflns_point_group_measured_fraction_full 0.999
_diffrn_reflns_point_group_measured_fraction_max 0.999
_diffrn_reflns_theta_full 24.712
_diffrn_reflns_theta_max 24.712
_diffrn_reflns_theta_min 2.500
_diffrn_source 'Fine-focus sealed tube'
_exptl_absorpt_coefficient_mu 0.311
_exptl_absorpt_correction_T_max 0.7033
_exptl_absorpt_correction_T_min 0.6849
_exptl_absorpt_correction_type multi-scan
_exptl_absorpt_process_details 'SADABS (Bruker-AXS)'
_exptl_crystal_colour yellow
_exptl_crystal_density_diffrn 1.543
_exptl_crystal_description stick
_exptl_crystal_F_000 5744
_exptl_crystal_size_max 0.200
_exptl_crystal_size_mid 0.160
_exptl_crystal_size_min 0.130
_refine_diff_density_max 1.119
_refine_diff_density_min -0.633
_refine_diff_density_rms 0.068
_refine_ls_extinction_method none
_refine_ls_goodness_of_fit_ref 1.057
_refine_ls_hydrogen_treatment constr
_refine_ls_matrix_type full
_refine_ls_number_parameters 955
_refine_ls_number_reflns 10369
_refine_ls_number_restraints 548
_refine_ls_restrained_S_all 1.070
_refine_ls_R_factor_all 0.0944
_refine_ls_R_factor_gt 0.0661
_refine_ls_shift/su_max 0.001
_refine_ls_shift/su_mean 0.000
_refine_ls_structure_factor_coef Fsqd
_refine_ls_weighting_details 'w=1/[\s^2^(Fo^2^)+(0.0620P)^2^+33.5096P] where P=(Fo^2^+2Fc^2^)/3'
_refine_ls_weighting_scheme calc
_refine_ls_wR_factor_gt 0.1569
_refine_ls_wR_factor_ref 0.1764
_reflns_Friedel_coverage 0.000
_reflns_number_gt 7583
_reflns_number_total 10369
_reflns_threshold_expression 'I > 2\s(I)'
_cod_data_source_file d3dt00168g2.cif
_cod_data_source_block 2e
_cod_database_code 7712298
_shelx_shelxl_version_number 2018/3
_shelx_space_group_comment
; 
The symmetry employed for this shelxl refinement is uniquely defined 
by the following loop, which should always be used as a source of 
symmetry information in preference to the above space-group names. 
They are only intended as comments. 
;
_shelx_estimated_absorpt_t_min 0.940
_shelx_estimated_absorpt_t_max 0.961

loop_
_space_group_symop_operation_xyz
'x, y, z'
'-x+1/2, -y, z+1/2'
'-x, y+1/2, -z+1/2'
'x+1/2, -y+1/2, -z'
'-x, -y, -z'
'x-1/2, y, -z-1/2'
'x, -y-1/2, z-1/2'
'-x-1/2, y-1/2, z'

loop_
_atom_site_label
_atom_site_type_symbol
_atom_site_fract_x
_atom_site_fract_y
_atom_site_fract_z
_atom_site_U_iso_or_equiv
_atom_site_adp_type
_atom_site_occupancy
_atom_site_site_symmetry_order
_atom_site_calc_flag
_atom_site_refinement_flags_posn
_atom_site_refinement_flags_adp
_atom_site_refinement_flags_occupancy
_atom_site_disorder_assembly
_atom_site_disorder_group
S1 S 0.45237(7) 0.66290(5) 0.53797(4) 0.0450(3) Uani 1 1 d D . . . .
C8 C 0.4288(4) 0.6050(2) 0.5010(2) 0.0457(17) Uani 0.577(7) 1 d DG U P A 1
C9 C 0.4301(4) 0.5569(2) 0.52715(18) 0.0619(19) Uani 0.577(7) 1 d G U P A 1
H9 H 0.439094 0.556855 0.562009 0.074 Uiso 0.577(7) 1 calc R U P A 1
C10 C 0.4181(5) 0.5088(2) 0.5023(2) 0.072(2) Uani 0.577(7) 1 d G U P A 1
H10 H 0.418911 0.475884 0.520119 0.086 Uiso 0.577(7) 1 calc R U P A 1
C11 C 0.4048(4) 0.5088(2) 0.4513(2) 0.069(2) Uani 0.577(7) 1 d G U P A 1
H11 H 0.396641 0.475923 0.434246 0.083 Uiso 0.577(7) 1 calc R U P A 1
C12 C 0.4036(4) 0.5569(3) 0.4251(2) 0.065(2) Uani 0.577(7) 1 d G U P A 1
H12 H 0.394552 0.556935 0.390262 0.078 Uiso 0.577(7) 1 calc R U P A 1
C13 C 0.4156(4) 0.6050(2) 0.4500(2) 0.0561(19) Uani 0.577(7) 1 d G U P A 1
H13 H 0.414735 0.637907 0.432151 0.067 Uiso 0.577(7) 1 calc R U P A 1
C8' C 0.4307(5) 0.6111(3) 0.4959(3) 0.050(2) Uani 0.423(7) 1 d DG U P A 2
C9' C 0.3870(6) 0.5721(4) 0.5179(3) 0.058(2) Uani 0.423(7) 1 d G U P A 2
H9' H 0.371179 0.576247 0.551443 0.070 Uiso 0.423(7) 1 calc R U P A 2
C10' C 0.3664(6) 0.5269(3) 0.4910(4) 0.068(2) Uani 0.423(7) 1 d G U P A 2
H10' H 0.336455 0.500252 0.506036 0.082 Uiso 0.423(7) 1 calc R U P A 2
C11' C 0.3895(6) 0.5208(3) 0.4419(3) 0.072(2) Uani 0.423(7) 1 d G U P A 2
H11' H 0.375381 0.489966 0.423489 0.087 Uiso 0.423(7) 1 calc R U P A 2
C12' C 0.4332(6) 0.5599(4) 0.4199(3) 0.071(2) Uani 0.423(7) 1 d G U P A 2
H12' H 0.449031 0.555676 0.386350 0.085 Uiso 0.423(7) 1 calc R U P A 2
C13' C 0.4539(6) 0.6050(3) 0.4468(4) 0.062(2) Uani 0.423(7) 1 d G U P A 2
H13' H 0.483755 0.631672 0.431757 0.075 Uiso 0.423(7) 1 calc R U P A 2
Si1 Si 0.37302(6) 0.75302(4) 0.61402(4) 0.0301(3) Uani 1 1 d . . . . .
O1 O 0.32623(14) 0.73819(11) 0.56483(10) 0.0338(6) Uani 1 1 d . . . . .
N1 N 0.45654(16) 0.77997(12) 0.58470(11) 0.0272(7) Uani 1 1 d . . . . .
C1 C 0.4278(2) 0.72715(17) 0.50720(15) 0.0358(9) Uani 1 1 d . . . . .
C2 C 0.4724(2) 0.76732(17) 0.53927(14) 0.0333(9) Uani 1 1 d . . . . .
C3 C 0.5320(2) 0.7909(2) 0.50819(16) 0.0516(13) Uani 1 1 d . . . . .
H3 H 0.555037 0.824388 0.521457 0.062 Uiso 1 1 calc R U . . .
C4 C 0.5864(3) 0.7443(3) 0.4947(2) 0.0752(19) Uani 1 1 d . . . . .
H4A H 0.632912 0.758589 0.480875 0.090 Uiso 1 1 calc R U . . .
H4B H 0.597626 0.722055 0.524294 0.090 Uiso 1 1 calc R U . . .
C5 C 0.5441(3) 0.7120(3) 0.45544(19) 0.0753(19) Uani 1 1 d . . . . .
H5A H 0.541701 0.673617 0.464615 0.090 Uiso 1 1 calc R U . . .
H5B H 0.567331 0.715444 0.422223 0.090 Uiso 1 1 calc R U . . .
C6 C 0.4674(3) 0.7377(2) 0.45593(16) 0.0492(12) Uani 1 1 d . . . . .
H6 H 0.436784 0.728705 0.426134 0.059 Uiso 1 1 calc R U . . .
C7 C 0.4881(3) 0.7971(2) 0.45975(17) 0.0531(13) Uani 1 1 d . . . . .
H7A H 0.444782 0.820746 0.463605 0.064 Uiso 1 1 calc R U . . .
H7B H 0.518783 0.809386 0.431498 0.064 Uiso 1 1 calc R U . . .
C14 C 0.5004(2) 0.82058(16) 0.61207(15) 0.0320(9) Uani 1 1 d . . . . .
C15 C 0.4844(2) 0.87519(17) 0.60570(16) 0.0362(9) Uani 1 1 d . . . . .
C16 C 0.5227(2) 0.91075(19) 0.63589(19) 0.0487(12) Uani 1 1 d . . . . .
H16 H 0.512357 0.948009 0.633506 0.058 Uiso 1 1 calc R U . . .
C17 C 0.5753(3) 0.8935(2) 0.6693(2) 0.0533(13) Uani 1 1 d . . . . .
H17 H 0.601051 0.918773 0.689159 0.064 Uiso 1 1 calc R U . . .
C18 C 0.5904(3) 0.8396(2) 0.67368(18) 0.0496(12) Uani 1 1 d . . . . .
H18 H 0.626755 0.828247 0.696757 0.059 Uiso 1 1 calc R U . . .
C19 C 0.5538(2) 0.80152(17) 0.64527(15) 0.0362(9) Uani 1 1 d . . . . .
C20 C 0.4299(2) 0.89797(18) 0.56818(18) 0.0439(11) Uani 1 1 d . . . . .
H20 H 0.401527 0.867392 0.553677 0.053 Uiso 1 1 calc R U . . .
C21 C 0.3751(3) 0.9370(2) 0.5917(2) 0.0611(14) Uani 1 1 d . . . . .
H21A H 0.352070 0.920149 0.620772 0.092 Uiso 1 1 calc R U . . .
H21B H 0.337213 0.946386 0.567294 0.092 Uiso 1 1 calc R U . . .
H21C H 0.400946 0.969624 0.602236 0.092 Uiso 1 1 calc R U . . .
C22 C 0.4710(3) 0.9263(2) 0.5253(2) 0.0695(16) Uani 1 1 d . . . . .
H22A H 0.497627 0.957367 0.538492 0.104 Uiso 1 1 calc R U . . .
H22B H 0.435484 0.938284 0.500219 0.104 Uiso 1 1 calc R U . . .
H22C H 0.505815 0.901265 0.510072 0.104 Uiso 1 1 calc R U . . .
C23 C 0.5758(2) 0.74297(18) 0.65001(17) 0.0414(10) Uani 1 1 d . . . . .
H23 H 0.543101 0.721466 0.627687 0.050 Uiso 1 1 calc R U . . .
C24 C 0.5665(3) 0.7220(2) 0.70304(18) 0.0570(13) Uani 1 1 d . . . . .
H24A H 0.597378 0.742911 0.725749 0.086 Uiso 1 1 calc R U . . .
H24B H 0.581233 0.684176 0.704356 0.086 Uiso 1 1 calc R U . . .
H24C H 0.514938 0.725267 0.713085 0.086 Uiso 1 1 calc R U . . .
C25 C 0.6551(3) 0.7348(2) 0.6328(2) 0.0604(14) Uani 1 1 d . . . . .
H25A H 0.660774 0.748570 0.598870 0.091 Uiso 1 1 calc R U . . .
H25B H 0.666873 0.696410 0.633366 0.091 Uiso 1 1 calc R U . . .
H25C H 0.688380 0.754005 0.655259 0.091 Uiso 1 1 calc R U . . .
C26 C 0.3407(2) 0.73691(16) 0.51254(15) 0.0340(9) Uani 1 1 d D . . . .
C27 C 0.2924(6) 0.6890(4) 0.4946(5) 0.0406(18) Uani 0.542(12) 1 d D U P B 1
C28 C 0.2664(6) 0.6497(4) 0.5287(4) 0.052(2) Uani 0.542(12) 1 d . U P B 1
H28 H 0.278679 0.652330 0.563028 0.062 Uiso 0.542(12) 1 calc R U P B 1
C29 C 0.2228(6) 0.6072(5) 0.5117(5) 0.062(2) Uani 0.542(12) 1 d . U P B 1
H29 H 0.205466 0.581561 0.535157 0.074 Uiso 0.542(12) 1 calc R U P B 1
C30 C 0.2050(7) 0.6015(5) 0.4646(5) 0.064(2) Uani 0.542(12) 1 d . U P B 1
H30 H 0.174805 0.572462 0.454343 0.076 Uiso 0.542(12) 1 calc R U P B 1
C31 C 0.2306(7) 0.6381(5) 0.4298(5) 0.059(2) Uani 0.542(12) 1 d . U P B 1
H31 H 0.219129 0.633349 0.395583 0.071 Uiso 0.542(12) 1 calc R U P B 1
C32 C 0.2729(6) 0.6819(4) 0.4445(4) 0.050(2) Uani 0.542(12) 1 d . U P B 1
H32 H 0.288640 0.707203 0.420310 0.060 Uiso 0.542(12) 1 calc R U P B 1
C27' C 0.2985(5) 0.6909(4) 0.4885(4) 0.042(2) Uani 0.458(12) 1 d DG U P B 2
C28' C 0.2457(6) 0.6661(4) 0.5180(3) 0.050(2) Uani 0.458(12) 1 d G U P B 2
H28' H 0.240759 0.675779 0.552044 0.060 Uiso 0.458(12) 1 calc R U P B 2
C29' C 0.2001(5) 0.6271(5) 0.4976(4) 0.060(2) Uani 0.458(12) 1 d G U P B 2
H29' H 0.164029 0.610163 0.517737 0.072 Uiso 0.458(12) 1 calc R U P B 2
C30' C 0.2073(5) 0.6130(4) 0.4477(4) 0.059(2) Uani 0.458(12) 1 d G U P B 2
H30' H 0.176143 0.586343 0.433803 0.071 Uiso 0.458(12) 1 calc R U P B 2
C31' C 0.2601(6) 0.6378(4) 0.4183(3) 0.057(2) Uani 0.458(12) 1 d G U P B 2
H31' H 0.264987 0.628137 0.384174 0.069 Uiso 0.458(12) 1 calc R U P B 2
C32' C 0.3056(6) 0.6768(4) 0.4386(4) 0.051(2) Uani 0.458(12) 1 d G U P B 2
H32' H 0.341718 0.693752 0.418480 0.061 Uiso 0.458(12) 1 calc R U P B 2
C33 C 0.3104(2) 0.78931(17) 0.48998(16) 0.0352(9) Uani 1 1 d . . . . .
C34 C 0.3194(2) 0.80362(18) 0.44018(17) 0.0423(10) Uani 1 1 d . . . . .
H34 H 0.347359 0.781054 0.418878 0.051 Uiso 1 1 calc R U . . .
C35 C 0.2885(3) 0.85004(19) 0.4210(2) 0.0515(12) Uani 1 1 d . . . . .
H35 H 0.296072 0.859133 0.387050 0.062 Uiso 1 1 calc R U . . .
C36 C 0.2470(3) 0.8831(2) 0.4510(2) 0.0596(14) Uani 1 1 d . . . . .
H36 H 0.226768 0.915299 0.438047 0.072 Uiso 1 1 calc R U . . .
C37 C 0.2353(3) 0.8689(2) 0.4998(2) 0.0652(16) Uani 1 1 d . . . . .
H37 H 0.205497 0.890900 0.520375 0.078 Uiso 1 1 calc R U . . .
C38 C 0.2664(3) 0.8227(2) 0.51926(19) 0.0524(13) Uani 1 1 d . . . . .
H38 H 0.257764 0.813602 0.553129 0.063 Uiso 1 1 calc R U . . .
C39 C 0.3317(2) 0.80826(19) 0.64861(17) 0.0436(11) Uani 1 1 d . . . . .
H39A H 0.324591 0.838937 0.626305 0.065 Uiso 1 1 calc R U . . .
H39B H 0.364244 0.818635 0.676071 0.065 Uiso 1 1 calc R U . . .
H39C H 0.284149 0.796898 0.662049 0.065 Uiso 1 1 calc R U . . .
C40 C 0.3889(2) 0.69446(18) 0.65419(16) 0.0417(10) Uani 1 1 d . . . . .
H40A H 0.346901 0.670020 0.651830 0.063 Uiso 1 1 calc R U . . .
H40B H 0.394758 0.706306 0.688781 0.063 Uiso 1 1 calc R U . . .
H40C H 0.433563 0.675836 0.643377 0.063 Uiso 1 1 calc R U . . .
C41 C 0.2185(2) 0.59912(15) 0.72378(15) 0.0305(9) Uani 1 1 d . . . . .
C42 C 0.1717(2) 0.59948(17) 0.68310(17) 0.0383(10) Uani 1 1 d . . . . .
C43 C 0.1505(2) 0.6453(2) 0.65808(18) 0.0457(12) Uani 1 1 d . . . . .
C44 C 0.1737(3) 0.69460(19) 0.6752(2) 0.0517(13) Uani 1 1 d . . . . .
C45 C 0.2177(2) 0.69691(17) 0.71616(18) 0.0433(11) Uani 1 1 d . . . . .
C46 C 0.2392(2) 0.65027(16) 0.73963(16) 0.0349(9) Uani 1 1 d . . . . .
B1 B 0.2373(2) 0.54168(17) 0.75198(17) 0.0294(10) Uani 1 1 d . . . . .
F1 F 0.14479(13) 0.55285(10) 0.66554(9) 0.0446(6) Uani 1 1 d . . . . .
F2 F 0.10667(16) 0.64227(13) 0.61779(12) 0.0703(9) Uani 1 1 d . . . . .
F3 F 0.15317(18) 0.73983(12) 0.65140(14) 0.0796(10) Uani 1 1 d . . . . .
F4 F 0.23953(16) 0.74468(10) 0.73426(11) 0.0592(8) Uani 1 1 d . . . . .
F5 F 0.28331(13) 0.65735(9) 0.77957(9) 0.0422(6) Uani 1 1 d . . . . .
F6 F 0.37920(12) 0.58688(10) 0.72943(9) 0.0416(6) Uani 1 1 d . . . . .
F7 F 0.49586(13) 0.59715(11) 0.78844(11) 0.0540(7) Uani 1 1 d . . . . .
F8 F 0.49050(14) 0.56054(12) 0.88489(11) 0.0584(8) Uani 1 1 d . . . . .
F9 F 0.36567(14) 0.51441(11) 0.91898(9) 0.0503(7) Uani 1 1 d . . . . .
F10 F 0.24831(13) 0.50469(10) 0.86178(8) 0.0398(6) Uani 1 1 d . . . . .
F11 F 0.17810(13) 0.60215(9) 0.83369(9) 0.0417(6) Uani 1 1 d . . . . .
F12 F 0.04574(15) 0.59683(12) 0.87451(11) 0.0598(8) Uani 1 1 d . . . . .
F13 F -0.05113(14) 0.52014(15) 0.84454(12) 0.0721(10) Uani 1 1 d . . . . .
F14 F -0.01400(15) 0.45268(14) 0.76905(12) 0.0725(10) Uani 1 1 d . . . . .
F15 F 0.11732(14) 0.45786(11) 0.72679(10) 0.0515(7) Uani 1 1 d . . . . .
F16 F 0.25224(14) 0.43163(9) 0.78039(9) 0.0431(6) Uani 1 1 d . . . . .
F17 F 0.30186(16) 0.34993(9) 0.72635(11) 0.0560(7) Uani 1 1 d . . . . .
F18 F 0.34323(16) 0.36505(11) 0.62937(11) 0.0613(8) Uani 1 1 d . . . . .
F19 F 0.33578(16) 0.46488(12) 0.58972(10) 0.0578(7) Uani 1 1 d . . . . .
F20 F 0.29038(13) 0.54747(9) 0.64264(9) 0.0419(6) Uani 1 1 d . . . . .
C47 C 0.3063(2) 0.54664(14) 0.79221(15) 0.0281(8) Uani 1 1 d . . . . .
C48 C 0.3730(2) 0.56867(16) 0.77647(15) 0.0330(9) Uani 1 1 d . . . . .
C49 C 0.4342(2) 0.57398(17) 0.80615(17) 0.0384(10) Uani 1 1 d . . . . .
C50 C 0.4316(2) 0.55603(17) 0.85448(18) 0.0395(10) Uani 1 1 d . . . . .
C51 C 0.3684(2) 0.53258(16) 0.87185(15) 0.0355(9) Uani 1 1 d . . . . .
C52 C 0.3079(2) 0.52841(15) 0.84091(15) 0.0316(9) Uani 1 1 d . . . . .
C53 C 0.1567(2) 0.52950(15) 0.77891(15) 0.0310(9) Uani 1 1 d . . . . .
C54 C 0.1329(2) 0.56349(17) 0.81634(16) 0.0348(9) Uani 1 1 d . . . . .
C55 C 0.0641(2) 0.56190(19) 0.83840(17) 0.0431(11) Uani 1 1 d . . . . .
C56 C 0.0148(2) 0.5236(2) 0.82273(18) 0.0480(12) Uani 1 1 d . . . . .
C57 C 0.0345(2) 0.4900(2) 0.78591(19) 0.0509(13) Uani 1 1 d . . . . .
C58 C 0.1042(2) 0.49308(18) 0.76402(16) 0.0401(10) Uani 1 1 d . . . . .
C59 C 0.2650(2) 0.49382(15) 0.71420(15) 0.0312(9) Uani 1 1 d . . . . .
C60 C 0.2719(2) 0.44189(16) 0.73267(15) 0.0338(9) Uani 1 1 d . . . . .
C61 C 0.2978(2) 0.39913(16) 0.70578(18) 0.0399(10) Uani 1 1 d . . . . .
C62 C 0.3186(2) 0.40642(17) 0.65708(18) 0.0427(11) Uani 1 1 d . . . . .
C63 C 0.3145(2) 0.45680(18) 0.63707(16) 0.0397(10) Uani 1 1 d . . . . .
C64 C 0.2892(2) 0.49908(16) 0.66574(15) 0.0332(9) Uani 1 1 d . . . . .
C65 C 0.5629(5) 0.3025(4) 0.7078(4) 0.114(2) Uani 0.828(3) 1 d D U P C 1
H65 H 0.551963 0.301773 0.744287 0.137 Uiso 0.828(3) 1 calc R U P C 1
Cl1 Cl 0.48603(15) 0.32517(13) 0.67748(11) 0.1246(11) Uani 0.828(3) 1 d D U P C 1
Cl2 Cl 0.6351(2) 0.34409(19) 0.69865(18) 0.1740(17) Uani 0.828(3) 1 d D U P C 1
Cl3 Cl 0.5775(2) 0.23722(11) 0.68847(11) 0.1380(13) Uani 0.828(3) 1 d D U P C 1
C65' C 0.5639(13) 0.3145(13) 0.6764(9) 0.144(4) Uani 0.172(3) 1 d D U P C 2
H65' H 0.535902 0.283595 0.662082 0.173 Uiso 0.172(3) 1 calc R U P C 2
Cl1' Cl 0.5376(10) 0.3284(7) 0.7355(6) 0.147(4) Uani 0.172(3) 1 d D U P C 2
Cl2' Cl 0.6566(8) 0.3049(8) 0.6726(6) 0.151(4) Uani 0.172(3) 1 d D U P C 2
Cl3' Cl 0.5497(13) 0.3722(9) 0.6436(7) 0.196(6) Uani 0.172(3) 1 d D U P C 2

loop_
_atom_site_aniso_label
_atom_site_aniso_U_11
_atom_site_aniso_U_22
_atom_site_aniso_U_33
_atom_site_aniso_U_23
_atom_site_aniso_U_13
_atom_site_aniso_U_12
S1 0.0569(7) 0.0438(6) 0.0343(6) -0.0073(5) -0.0084(5) 0.0191(5)
C8 0.057(4) 0.041(3) 0.039(3) -0.007(3) 0.008(3) 0.012(3)
C9 0.086(5) 0.049(4) 0.051(4) -0.005(3) 0.009(4) 0.002(4)
C10 0.103(5) 0.048(4) 0.064(4) -0.009(3) 0.012(4) 0.000(4)
C11 0.097(5) 0.050(4) 0.061(4) -0.014(3) 0.012(4) -0.001(4)
C12 0.087(5) 0.054(4) 0.053(4) -0.018(3) 0.005(4) 0.000(4)
C13 0.074(5) 0.048(3) 0.046(3) -0.010(3) -0.002(4) 0.009(4)
C8' 0.065(4) 0.042(4) 0.043(4) -0.005(4) 0.006(4) 0.009(4)
C9' 0.078(5) 0.052(4) 0.045(4) -0.004(4) 0.005(4) -0.007(4)
C10' 0.093(5) 0.054(4) 0.057(4) -0.002(4) 0.004(4) -0.014(4)
C11' 0.099(5) 0.056(4) 0.062(4) -0.018(4) 0.011(4) -0.005(4)
C12' 0.098(5) 0.057(4) 0.058(4) -0.018(4) 0.015(4) 0.003(4)
C13' 0.084(5) 0.051(4) 0.053(4) -0.013(4) 0.016(4) 0.006(4)
Si1 0.0279(5) 0.0345(6) 0.0279(5) 0.0009(5) 0.0027(4) -0.0010(5)
O1 0.0273(14) 0.0393(16) 0.0349(15) -0.0007(12) -0.0023(11) -0.0020(12)
N1 0.0249(16) 0.0305(17) 0.0263(17) 0.0016(14) -0.0018(13) 0.0010(13)
C1 0.038(2) 0.041(2) 0.028(2) -0.0053(18) -0.0027(17) 0.0052(19)
C2 0.028(2) 0.043(2) 0.028(2) -0.0017(18) -0.0004(16) 0.0055(17)
C3 0.030(2) 0.091(4) 0.034(2) 0.001(2) 0.0069(19) -0.007(2)
C4 0.039(3) 0.139(6) 0.047(3) 0.002(3) 0.017(2) 0.019(3)
C5 0.064(3) 0.123(5) 0.039(3) -0.010(3) 0.016(3) 0.033(4)
C6 0.047(3) 0.074(3) 0.027(2) -0.003(2) 0.0028(19) 0.013(2)
C7 0.046(3) 0.081(4) 0.032(2) 0.008(2) 0.007(2) -0.010(3)
C14 0.0268(19) 0.035(2) 0.034(2) -0.0056(18) -0.0009(17) -0.0017(16)
C15 0.027(2) 0.038(2) 0.043(2) -0.0013(19) -0.0009(18) -0.0008(17)
C16 0.042(3) 0.036(2) 0.069(3) -0.008(2) -0.007(2) -0.006(2)
C17 0.045(3) 0.050(3) 0.065(3) -0.019(2) -0.013(2) -0.004(2)
C18 0.041(3) 0.059(3) 0.049(3) -0.012(2) -0.015(2) 0.004(2)
C19 0.031(2) 0.042(2) 0.035(2) -0.0050(19) -0.0041(18) 0.0044(18)
C20 0.041(2) 0.036(2) 0.055(3) 0.006(2) -0.006(2) -0.0019(19)
C21 0.046(3) 0.040(3) 0.097(4) 0.000(3) -0.010(3) 0.006(2)
C22 0.072(4) 0.064(4) 0.072(4) 0.029(3) -0.006(3) -0.007(3)
C23 0.031(2) 0.048(3) 0.044(3) -0.002(2) -0.0084(19) 0.0063(19)
C24 0.057(3) 0.066(3) 0.048(3) 0.009(3) -0.013(2) 0.005(3)
C25 0.038(3) 0.061(3) 0.082(4) 0.002(3) 0.002(3) 0.012(2)
C26 0.036(2) 0.036(2) 0.031(2) -0.0030(18) -0.0073(17) 0.0003(18)
C27 0.038(3) 0.033(3) 0.050(4) -0.007(3) -0.017(3) 0.001(3)
C28 0.043(4) 0.048(4) 0.065(4) -0.006(3) -0.008(3) -0.009(3)
C29 0.056(4) 0.053(4) 0.076(4) -0.002(4) -0.010(4) -0.014(4)
C30 0.064(4) 0.050(4) 0.077(5) -0.011(4) -0.014(4) -0.019(4)
C31 0.059(4) 0.054(4) 0.065(4) -0.012(3) -0.019(4) -0.015(4)
C32 0.052(4) 0.043(3) 0.056(4) -0.007(3) -0.021(4) -0.007(4)
C27' 0.041(4) 0.035(4) 0.050(4) -0.005(4) -0.015(4) -0.001(3)
C28' 0.041(4) 0.050(5) 0.060(4) -0.007(4) -0.010(4) -0.008(4)
C29' 0.051(4) 0.058(5) 0.070(5) -0.006(4) -0.009(4) -0.016(4)
C30' 0.062(4) 0.052(5) 0.064(5) -0.002(4) -0.013(4) -0.021(4)
C31' 0.063(5) 0.050(4) 0.060(4) -0.012(4) -0.010(4) -0.019(4)
C32' 0.056(5) 0.045(4) 0.053(4) -0.012(3) -0.011(4) -0.011(4)
C33 0.030(2) 0.037(2) 0.039(2) -0.0050(19) -0.0125(18) -0.0017(17)
C34 0.045(2) 0.039(2) 0.042(3) 0.003(2) -0.007(2) 0.000(2)
C35 0.057(3) 0.041(3) 0.056(3) 0.009(2) -0.019(2) -0.005(2)
C36 0.071(3) 0.037(3) 0.071(4) 0.002(3) -0.030(3) 0.011(2)
C37 0.070(4) 0.060(3) 0.066(4) -0.012(3) -0.019(3) 0.029(3)
C38 0.054(3) 0.055(3) 0.048(3) -0.010(2) -0.014(2) 0.016(2)
C39 0.040(2) 0.050(3) 0.040(2) -0.001(2) 0.010(2) -0.001(2)
C40 0.039(2) 0.051(3) 0.035(2) 0.011(2) 0.0051(19) 0.000(2)
C41 0.0233(18) 0.030(2) 0.038(2) 0.0067(18) 0.0041(17) 0.0035(16)
C42 0.028(2) 0.036(2) 0.051(3) 0.009(2) 0.0042(19) 0.0020(18)
C43 0.032(2) 0.055(3) 0.050(3) 0.026(2) -0.004(2) 0.007(2)
C44 0.042(3) 0.039(3) 0.074(4) 0.031(3) 0.013(3) 0.013(2)
C45 0.037(2) 0.031(2) 0.061(3) 0.014(2) 0.017(2) 0.0036(19)
C46 0.031(2) 0.028(2) 0.046(2) 0.0059(18) 0.0124(19) 0.0027(17)
B1 0.027(2) 0.024(2) 0.037(2) 0.0033(19) -0.0019(19) 0.0000(17)
F1 0.0371(13) 0.0464(15) 0.0502(15) 0.0090(12) -0.0138(11) -0.0022(11)
F2 0.0561(17) 0.077(2) 0.078(2) 0.0375(17) -0.0219(16) 0.0015(15)
F3 0.073(2) 0.0515(18) 0.115(3) 0.0496(19) -0.0013(19) 0.0159(16)
F4 0.0681(18) 0.0235(13) 0.086(2) 0.0064(13) 0.0209(16) -0.0005(12)
F5 0.0497(14) 0.0273(12) 0.0495(15) -0.0023(11) 0.0038(12) -0.0028(11)
F6 0.0336(12) 0.0476(14) 0.0435(14) 0.0020(11) 0.0061(11) -0.0048(11)
F7 0.0284(13) 0.0636(18) 0.0699(19) -0.0032(14) 0.0011(12) -0.0114(12)
F8 0.0374(14) 0.0695(19) 0.0683(19) -0.0039(15) -0.0222(13) -0.0071(13)
F9 0.0548(16) 0.0522(16) 0.0439(15) 0.0072(12) -0.0165(12) -0.0053(13)
F10 0.0349(12) 0.0423(14) 0.0421(13) 0.0116(11) -0.0041(11) -0.0101(10)
F11 0.0371(13) 0.0379(13) 0.0503(15) -0.0055(11) 0.0076(11) -0.0008(11)
F12 0.0468(15) 0.072(2) 0.0608(18) 0.0065(15) 0.0206(14) 0.0137(14)
F13 0.0265(13) 0.109(3) 0.081(2) 0.0359(19) 0.0103(14) -0.0048(15)
F14 0.0447(16) 0.090(2) 0.083(2) 0.0167(18) -0.0179(15) -0.0380(16)
F15 0.0469(15) 0.0522(16) 0.0554(16) -0.0040(13) -0.0088(13) -0.0192(12)
F16 0.0596(15) 0.0280(12) 0.0416(14) 0.0054(11) -0.0111(12) -0.0028(11)
F17 0.0748(19) 0.0254(13) 0.0679(18) -0.0025(12) -0.0269(15) 0.0059(12)
F18 0.0626(18) 0.0461(16) 0.075(2) -0.0262(15) -0.0053(15) 0.0093(14)
F19 0.0648(18) 0.0613(18) 0.0472(16) -0.0125(14) 0.0128(14) -0.0046(14)
F20 0.0449(14) 0.0382(14) 0.0427(14) 0.0046(11) 0.0063(11) -0.0018(11)
C47 0.0253(19) 0.0186(18) 0.040(2) -0.0026(16) 0.0002(16) 0.0001(15)
C48 0.029(2) 0.030(2) 0.040(2) -0.0007(18) 0.0008(18) -0.0004(16)
C49 0.024(2) 0.036(2) 0.055(3) -0.007(2) 0.0034(19) -0.0045(17)
C50 0.030(2) 0.034(2) 0.055(3) -0.006(2) -0.011(2) 0.0018(18)
C51 0.041(2) 0.028(2) 0.038(2) 0.0005(18) -0.0085(19) 0.0018(18)
C52 0.031(2) 0.0226(19) 0.041(2) -0.0023(17) -0.0020(17) -0.0017(16)
C53 0.028(2) 0.030(2) 0.035(2) 0.0083(18) -0.0047(17) -0.0016(16)
C54 0.028(2) 0.037(2) 0.040(2) 0.0108(19) -0.0022(18) 0.0013(17)
C55 0.034(2) 0.055(3) 0.040(3) 0.017(2) 0.0080(19) 0.010(2)
C56 0.025(2) 0.070(3) 0.049(3) 0.021(3) 0.002(2) -0.002(2)
C57 0.034(2) 0.062(3) 0.057(3) 0.021(3) -0.017(2) -0.017(2)
C58 0.033(2) 0.045(3) 0.043(3) 0.009(2) -0.0070(19) -0.0064(19)
C59 0.026(2) 0.029(2) 0.039(2) -0.0010(17) -0.0069(17) -0.0024(16)
C60 0.035(2) 0.029(2) 0.037(2) 0.0006(18) -0.0140(18) -0.0018(17)
C61 0.042(2) 0.023(2) 0.055(3) -0.0029(19) -0.020(2) 0.0020(18)
C62 0.040(2) 0.034(2) 0.054(3) -0.017(2) -0.009(2) 0.0058(19)
C63 0.030(2) 0.047(3) 0.042(3) -0.009(2) -0.0004(19) -0.0047(19)
C64 0.028(2) 0.031(2) 0.041(2) 0.0014(18) -0.0030(18) -0.0018(17)
C65 0.128(5) 0.137(6) 0.077(5) -0.016(5) -0.004(5) -0.019(5)
Cl1 0.0981(18) 0.150(3) 0.126(2) -0.0314(19) -0.0254(16) 0.0254(17)
Cl2 0.116(2) 0.198(4) 0.208(4) -0.003(3) -0.019(3) -0.055(3)
Cl3 0.207(3) 0.0930(18) 0.114(2) 0.0320(15) 0.063(2) 0.0522(19)
C65' 0.138(7) 0.162(7) 0.133(7) -0.019(7) -0.006(7) 0.000(7)
Cl1' 0.153(9) 0.138(9) 0.151(8) -0.031(7) 0.006(8) 0.006(8)
Cl2' 0.123(7) 0.179(10) 0.150(9) -0.089(8) -0.037(7) 0.013(7)
Cl3' 0.209(12) 0.203(11) 0.176(10) 0.000(9) -0.006(11) 0.040(10)

loop_
_atom_type_symbol
_atom_type_description
_atom_type_scat_dispersion_real
_atom_type_scat_dispersion_imag
_atom_type_scat_source
C C 0.0033 0.0016 'International Tables Vol C Tables 4.2.6.8 and 6.1.1.4'
H H 0.0000 0.0000 'International Tables Vol C Tables 4.2.6.8 and 6.1.1.4'
B B 0.0013 0.0007 'International Tables Vol C Tables 4.2.6.8 and 6.1.1.4'
F F 0.0171 0.0103 'International Tables Vol C Tables 4.2.6.8 and 6.1.1.4'
N N 0.0061 0.0033 'International Tables Vol C Tables 4.2.6.8 and 6.1.1.4'
O O 0.0106 0.0060 'International Tables Vol C Tables 4.2.6.8 and 6.1.1.4'
S S 0.1246 0.1234 'International Tables Vol C Tables 4.2.6.8 and 6.1.1.4'
Si Si 0.0817 0.0704 'International Tables Vol C Tables 4.2.6.8 and 6.1.1.4'
Cl Cl 0.1484 0.1585 'International Tables Vol C Tables 4.2.6.8 and 6.1.1.4'

loop_
_geom_angle_atom_site_label_1
_geom_angle_atom_site_label_2
_geom_angle_atom_site_label_3
_geom_angle
_geom_angle_site_symmetry_1
_geom_angle_site_symmetry_3
_geom_angle_publ_flag
C8' S1 C1 107.1(4) . . ?
C8 S1 C1 112.9(3) . . ?
C9 C8 C13 120.0 . . ?
C9 C8 S1 114.2(4) . . ?
C13 C8 S1 125.6(4) . . ?
C10 C9 C8 120.0 . . ?
C10 C9 H9 120.0 . . ?
C8 C9 H9 120.0 . . ?
C11 C10 C9 120.0 . . ?
C11 C10 H10 120.0 . . ?
C9 C10 H10 120.0 . . ?
C10 C11 C12 120.0 . . ?
C10 C11 H11 120.0 . . ?
C12 C11 H11 120.0 . . ?
C13 C12 C11 120.0 . . ?
C13 C12 H12 120.0 . . ?
C11 C12 H12 120.0 . . ?
C12 C13 C8 120.0 . . ?
C12 C13 H13 120.0 . . ?
C8 C13 H13 120.0 . . ?
C9' C8' C13' 120.0 . . ?
C9' C8' S1 111.6(5) . . ?
C13' C8' S1 128.3(5) . . ?
C8' C9' C10' 120.0 . . ?
C8' C9' H9' 120.0 . . ?
C10' C9' H9' 120.0 . . ?
C9' C10' C11' 120.0 . . ?
C9' C10' H10' 120.0 . . ?
C11' C10' H10' 120.0 . . ?
C10' C11' C12' 120.0 . . ?
C10' C11' H11' 120.0 . . ?
C12' C11' H11' 120.0 . . ?
C13' C12' C11' 120.0 . . ?
C13' C12' H12' 120.0 . . ?
C11' C12' H12' 120.0 . . ?
C12' C13' C8' 120.0 . . ?
C12' C13' H13' 120.0 . . ?
C8' C13' H13' 120.0 . . ?
O1 Si1 C39 111.84(19) . . ?
O1 Si1 C40 112.38(19) . . ?
C39 Si1 C40 111.5(2) . . ?
O1 Si1 N1 99.79(14) . . ?
C39 Si1 N1 106.41(18) . . ?
C40 Si1 N1 114.28(17) . . ?
C26 O1 Si1 135.4(2) . . ?
C2 N1 C14 120.9(3) . . ?
C2 N1 Si1 120.0(3) . . ?
C14 N1 Si1 118.8(2) . . ?
C2 C1 C6 97.9(3) . . ?
C2 C1 C26 111.6(3) . . ?
C6 C1 C26 120.2(3) . . ?
C2 C1 S1 100.6(3) . . ?
C6 C1 S1 115.0(3) . . ?
C26 C1 S1 109.1(3) . . ?
N1 C2 C3 126.5(4) . . ?
N1 C2 C1 124.3(4) . . ?
C3 C2 C1 109.0(3) . . ?
C2 C3 C7 97.8(3) . . ?
C2 C3 C4 107.3(4) . . ?
C7 C3 C4 102.0(4) . . ?
C2 C3 H3 115.8 . . ?
C7 C3 H3 115.8 . . ?
C4 C3 H3 115.8 . . ?
C5 C4 C3 103.3(4) . . ?
C5 C4 H4A 111.1 . . ?
C3 C4 H4A 111.1 . . ?
C5 C4 H4B 111.1 . . ?
C3 C4 H4B 111.1 . . ?
H4A C4 H4B 109.1 . . ?
C4 C5 C6 103.4(4) . . ?
C4 C5 H5A 111.1 . . ?
C6 C5 H5A 111.1 . . ?
C4 C5 H5B 111.1 . . ?
C6 C5 H5B 111.1 . . ?
H5A C5 H5B 109.0 . . ?
C7 C6 C5 100.3(5) . . ?
C7 C6 C1 102.4(4) . . ?
C5 C6 C1 110.7(4) . . ?
C7 C6 H6 114.0 . . ?
C5 C6 H6 114.0 . . ?
C1 C6 H6 114.0 . . ?
C6 C7 C3 95.0(4) . . ?
C6 C7 H7A 112.7 . . ?
C3 C7 H7A 112.7 . . ?
C6 C7 H7B 112.7 . . ?
C3 C7 H7B 112.7 . . ?
H7A C7 H7B 110.2 . . ?
C19 C14 C15 123.4(4) . . ?
C19 C14 N1 117.2(3) . . ?
C15 C14 N1 119.4(3) . . ?
C16 C15 C14 116.4(4) . . ?
C16 C15 C20 118.3(4) . . ?
C14 C15 C20 125.3(4) . . ?
C17 C16 C15 121.9(4) . . ?
C17 C16 H16 119.1 . . ?
C15 C16 H16 119.1 . . ?
C18 C17 C16 119.9(4) . . ?
C18 C17 H17 120.0 . . ?
C16 C17 H17 120.0 . . ?
C17 C18 C19 121.7(4) . . ?
C17 C18 H18 119.2 . . ?
C19 C18 H18 119.2 . . ?
C18 C19 C14 116.7(4) . . ?
C18 C19 C23 119.1(4) . . ?
C14 C19 C23 124.1(4) . . ?
C15 C20 C21 112.9(4) . . ?
C15 C20 C22 110.4(4) . . ?
C21 C20 C22 109.4(4) . . ?
C15 C20 H20 108.0 . . ?
C21 C20 H20 108.0 . . ?
C22 C20 H20 108.0 . . ?
C20 C21 H21A 109.5 . . ?
C20 C21 H21B 109.5 . . ?
H21A C21 H21B 109.5 . . ?
C20 C21 H21C 109.5 . . ?
H21A C21 H21C 109.5 . . ?
H21B C21 H21C 109.5 . . ?
C20 C22 H22A 109.5 . . ?
C20 C22 H22B 109.5 . . ?
H22A C22 H22B 109.5 . . ?
C20 C22 H22C 109.5 . . ?
H22A C22 H22C 109.5 . . ?
H22B C22 H22C 109.5 . . ?
C19 C23 C24 112.3(4) . . ?
C19 C23 C25 110.6(4) . . ?
C24 C23 C25 109.8(4) . . ?
C19 C23 H23 108.0 . . ?
C24 C23 H23 108.0 . . ?
C25 C23 H23 108.0 . . ?
C23 C24 H24A 109.5 . . ?
C23 C24 H24B 109.5 . . ?
H24A C24 H24B 109.5 . . ?
C23 C24 H24C 109.5 . . ?
H24A C24 H24C 109.5 . . ?
H24B C24 H24C 109.5 . . ?
C23 C25 H25A 109.5 . . ?
C23 C25 H25B 109.5 . . ?
H25A C25 H25B 109.5 . . ?
C23 C25 H25C 109.5 . . ?
H25A C25 H25C 109.5 . . ?
H25B C25 H25C 109.5 . . ?
O1 C26 C27' 109.9(5) . . ?
O1 C26 C33 107.5(3) . . ?
C27' C26 C33 106.9(6) . . ?
O1 C26 C27 102.5(5) . . ?
C33 C26 C27 109.0(6) . . ?
O1 C26 C1 105.8(3) . . ?
C27' C26 C1 110.2(5) . . ?
C33 C26 C1 116.5(3) . . ?
C27 C26 C1 114.3(5) . . ?
C32 C27 C28 116.5(8) . . ?
C32 C27 C26 122.5(9) . . ?
C28 C27 C26 121.1(9) . . ?
C29 C28 C27 120.1(10) . . ?
C29 C28 H28 120.0 . . ?
C27 C28 H28 120.0 . . ?
C30 C29 C28 122.3(11) . . ?
C30 C29 H29 118.9 . . ?
C28 C29 H29 118.9 . . ?
C29 C30 C31 119.6(10) . . ?
C29 C30 H30 120.2 . . ?
C31 C30 H30 120.2 . . ?
C30 C31 C32 120.8(10) . . ?
C30 C31 H31 119.6 . . ?
C32 C31 H31 119.6 . . ?
C31 C32 C27 120.7(10) . . ?
C31 C32 H32 119.6 . . ?
C27 C32 H32 119.6 . . ?
C28' C27' C32' 120.0 . . ?
C28' C27' C26 116.3(6) . . ?
C32' C27' C26 123.4(6) . . ?
C27' C28' C29' 120.0 . . ?
C27' C28' H28' 120.0 . . ?
C29' C28' H28' 120.0 . . ?
C30' C29' C28' 120.0 . . ?
C30' C29' H29' 120.0 . . ?
C28' C29' H29' 120.0 . . ?
C31' C30' C29' 120.0 . . ?
C31' C30' H30' 120.0 . . ?
C29' C30' H30' 120.0 . . ?
C30' C31' C32' 120.0 . . ?
C30' C31' H31' 120.0 . . ?
C32' C31' H31' 120.0 . . ?
C31' C32' C27' 120.0 . . ?
C31' C32' H32' 120.0 . . ?
C27' C32' H32' 120.0 . . ?
C34 C33 C38 117.1(4) . . ?
C34 C33 C26 123.4(4) . . ?
C38 C33 C26 119.3(4) . . ?
C35 C34 C33 121.5(5) . . ?
C35 C34 H34 119.3 . . ?
C33 C34 H34 119.3 . . ?
C36 C35 C34 120.4(5) . . ?
C36 C35 H35 119.8 . . ?
C34 C35 H35 119.8 . . ?
C37 C36 C35 119.2(5) . . ?
C37 C36 H36 120.4 . . ?
C35 C36 H36 120.4 . . ?
C36 C37 C38 120.7(5) . . ?
C36 C37 H37 119.6 . . ?
C38 C37 H37 119.6 . . ?
C37 C38 C33 121.1(5) . . ?
C37 C38 H38 119.4 . . ?
C33 C38 H38 119.4 . . ?
Si1 C39 H39A 109.5 . . ?
Si1 C39 H39B 109.5 . . ?
H39A C39 H39B 109.5 . . ?
Si1 C39 H39C 109.5 . . ?
H39A C39 H39C 109.5 . . ?
H39B C39 H39C 109.5 . . ?
Si1 C40 H40A 109.5 . . ?
Si1 C40 H40B 109.5 . . ?
H40A C40 H40B 109.5 . . ?
Si1 C40 H40C 109.5 . . ?
H40A C40 H40C 109.5 . . ?
H40B C40 H40C 109.5 . . ?
C42 C41 C46 113.6(4) . . ?
C42 C41 B1 119.5(4) . . ?
C46 C41 B1 126.6(4) . . ?
F1 C42 C43 116.3(4) . . ?
F1 C42 C41 119.6(4) . . ?
C43 C42 C41 124.1(4) . . ?
F2 C43 C44 120.0(4) . . ?
F2 C43 C42 120.6(4) . . ?
C44 C43 C42 119.4(4) . . ?
F3 C44 C45 120.7(5) . . ?
F3 C44 C43 120.2(5) . . ?
C45 C44 C43 119.2(4) . . ?
F4 C45 C44 120.2(4) . . ?
F4 C45 C46 119.8(4) . . ?
C44 C45 C46 120.0(4) . . ?
F5 C46 C45 114.9(4) . . ?
F5 C46 C41 121.4(3) . . ?
C45 C46 C41 123.7(4) . . ?
C59 B1 C41 114.1(3) . . ?
C59 B1 C47 102.9(3) . . ?
C41 B1 C47 112.9(3) . . ?
C59 B1 C53 113.9(3) . . ?
C41 B1 C53 100.1(3) . . ?
C47 B1 C53 113.4(3) . . ?
C52 C47 C48 113.3(4) . . ?
C52 C47 B1 127.3(3) . . ?
C48 C47 B1 119.3(3) . . ?
F6 C48 C49 116.2(3) . . ?
F6 C48 C47 119.3(3) . . ?
C49 C48 C47 124.5(4) . . ?
F7 C49 C50 120.1(4) . . ?
F7 C49 C48 120.7(4) . . ?
C50 C49 C48 119.2(4) . . ?
F8 C50 C51 119.7(4) . . ?
F8 C50 C49 121.0(4) . . ?
C51 C50 C49 119.3(4) . . ?
F9 C51 C50 119.7(4) . . ?
F9 C51 C52 120.7(4) . . ?
C50 C51 C52 119.7(4) . . ?
F10 C52 C51 114.9(4) . . ?
F10 C52 C47 121.0(3) . . ?
C51 C52 C47 124.0(4) . . ?
C58 C53 C54 113.4(4) . . ?
C58 C53 B1 127.3(4) . . ?
C54 C53 B1 118.7(3) . . ?
F11 C54 C53 119.8(3) . . ?
F11 C54 C55 115.1(4) . . ?
C53 C54 C55 125.1(4) . . ?
F12 C55 C56 120.5(4) . . ?
F12 C55 C54 120.9(4) . . ?
C56 C55 C54 118.6(4) . . ?
F13 C56 C57 121.3(5) . . ?
F13 C56 C55 119.7(5) . . ?
C57 C56 C55 119.0(4) . . ?
C56 C57 F14 119.9(4) . . ?
C56 C57 C58 120.9(4) . . ?
F14 C57 C58 119.1(5) . . ?
F15 C58 C53 121.3(4) . . ?
F15 C58 C57 115.7(4) . . ?
C53 C58 C57 123.0(4) . . ?
C64 C59 C60 113.3(4) . . ?
C64 C59 B1 127.6(4) . . ?
C60 C59 B1 118.9(4) . . ?
F16 C60 C61 116.2(4) . . ?
F16 C60 C59 119.2(4) . . ?
C61 C60 C59 124.5(4) . . ?
F17 C61 C60 120.8(4) . . ?
F17 C61 C62 119.7(4) . . ?
C60 C61 C62 119.5(4) . . ?
F18 C62 C63 120.3(4) . . ?
F18 C62 C61 121.0(4) . . ?
C63 C62 C61 118.7(4) . . ?
F19 C63 C62 119.5(4) . . ?
F19 C63 C64 120.5(4) . . ?
C62 C63 C64 120.0(4) . . ?
F20 C64 C59 121.3(4) . . ?
F20 C64 C63 114.7(4) . . ?
C59 C64 C63 123.9(4) . . ?
Cl2 C65 Cl1 111.3(6) . . ?
Cl2 C65 Cl3 114.5(6) . . ?
Cl1 C65 Cl3 107.1(5) . . ?
Cl2 C65 H65 107.9 . . ?
Cl1 C65 H65 107.9 . . ?
Cl3 C65 H65 107.9 . . ?
Cl1' C65' Cl2' 111.3(17) . . ?
Cl1' C65' Cl3' 105.5(17) . . ?
Cl2' C65' Cl3' 103.8(16) . . ?
Cl1' C65' H65' 111.9 . . ?
Cl2' C65' H65' 111.9 . . ?
Cl3' C65' H65' 111.9 . . ?

loop_
_geom_bond_atom_site_label_1
_geom_bond_atom_site_label_2
_geom_bond_distance
_geom_bond_site_symmetry_2
_geom_bond_publ_flag
S1 C8' 1.761(6) . ?
S1 C8 1.804(4) . ?
S1 C1 1.857(4) . ?
C8 C9 1.3900 . ?
C8 C13 1.3900 . ?
C9 C10 1.3900 . ?
C9 H9 0.9500 . ?
C10 C11 1.3900 . ?
C10 H10 0.9500 . ?
C11 C12 1.3900 . ?
C11 H11 0.9500 . ?
C12 C13 1.3900 . ?
C12 H12 0.9500 . ?
C13 H13 0.9500 . ?
C8' C9' 1.3900 . ?
C8' C13' 1.3900 . ?
C9' C10' 1.3900 . ?
C9' H9' 0.9500 . ?
C10' C11' 1.3900 . ?
C10' H10' 0.9500 . ?
C11' C12' 1.3900 . ?
C11' H11' 0.9500 . ?
C12' C13' 1.3900 . ?
C12' H12' 0.9500 . ?
C13' H13' 0.9500 . ?
Si1 O1 1.614(3) . ?
Si1 C39 1.823(4) . ?
Si1 C40 1.838(4) . ?
Si1 N1 1.839(3) . ?
O1 C26 1.428(5) . ?
N1 C2 1.292(5) . ?
N1 C14 1.484(5) . ?
C1 C2 1.550(6) . ?
C1 C6 1.575(6) . ?
C1 C26 1.611(6) . ?
C2 C3 1.489(6) . ?
C3 C7 1.534(6) . ?
C3 C4 1.569(8) . ?
C3 H3 1.0000 . ?
C4 C5 1.533(9) . ?
C4 H4A 0.9900 . ?
C4 H4B 0.9900 . ?
C5 C6 1.537(7) . ?
C5 H5A 0.9900 . ?
C5 H5B 0.9900 . ?
C6 C7 1.533(7) . ?
C6 H6 1.0000 . ?
C7 H7A 0.9900 . ?
C7 H7B 0.9900 . ?
C14 C19 1.403(6) . ?
C14 C15 1.403(6) . ?
C15 C16 1.389(6) . ?
C15 C20 1.523(6) . ?
C16 C17 1.380(7) . ?
C16 H16 0.9500 . ?
C17 C18 1.376(7) . ?
C17 H17 0.9500 . ?
C18 C19 1.388(6) . ?
C18 H18 0.9500 . ?
C19 C23 1.519(6) . ?
C20 C21 1.531(7) . ?
C20 C22 1.543(7) . ?
C20 H20 1.0000 . ?
C21 H21A 0.9800 . ?
C21 H21B 0.9800 . ?
C21 H21C 0.9800 . ?
C22 H22A 0.9800 . ?
C22 H22B 0.9800 . ?
C22 H22C 0.9800 . ?
C23 C24 1.526(7) . ?
C23 C25 1.529(6) . ?
C23 H23 1.0000 . ?
C24 H24A 0.9800 . ?
C24 H24B 0.9800 . ?
C24 H24C 0.9800 . ?
C25 H25A 0.9800 . ?
C25 H25B 0.9800 . ?
C25 H25C 0.9800 . ?
C26 C27' 1.524(7) . ?
C26 C33 1.542(6) . ?
C26 C27 1.559(9) . ?
C27 C32 1.401(13) . ?
C27 C28 1.422(15) . ?
C28 C29 1.401(13) . ?
C28 H28 0.9500 . ?
C29 C30 1.315(15) . ?
C29 H29 0.9500 . ?
C30 C31 1.386(16) . ?
C30 H30 0.9500 . ?
C31 C32 1.392(13) . ?
C31 H31 0.9500 . ?
C32 H32 0.9500 . ?
C27' C28' 1.3900 . ?
C27' C32' 1.3900 . ?
C28' C29' 1.3900 . ?
C28' H28' 0.9500 . ?
C29' C30' 1.3900 . ?
C29' H29' 0.9500 . ?
C30' C31' 1.3900 . ?
C30' H30' 0.9500 . ?
C31' C32' 1.3900 . ?
C31' H31' 0.9500 . ?
C32' H32' 0.9500 . ?
C33 C34 1.393(6) . ?
C33 C38 1.396(6) . ?
C34 C35 1.385(6) . ?
C34 H34 0.9500 . ?
C35 C36 1.376(7) . ?
C35 H35 0.9500 . ?
C36 C37 1.373(8) . ?
C36 H36 0.9500 . ?
C37 C38 1.386(7) . ?
C37 H37 0.9500 . ?
C38 H38 0.9500 . ?
C39 H39A 0.9800 . ?
C39 H39B 0.9800 . ?
C39 H39C 0.9800 . ?
C40 H40A 0.9800 . ?
C40 H40B 0.9800 . ?
C40 H40C 0.9800 . ?
C41 C42 1.385(6) . ?
C41 C46 1.396(6) . ?
C41 B1 1.656(6) . ?
C42 F1 1.347(5) . ?
C42 C43 1.380(6) . ?
C43 F2 1.346(5) . ?
C43 C44 1.378(7) . ?
C44 F3 1.349(5) . ?
C44 C45 1.360(7) . ?
C45 F4 1.347(5) . ?
C45 C46 1.380(6) . ?
C46 F5 1.351(5) . ?
B1 C59 1.645(6) . ?
B1 C47 1.661(6) . ?
B1 C53 1.663(6) . ?
F6 C48 1.346(5) . ?
F7 C49 1.349(5) . ?
F8 C50 1.352(5) . ?
F9 C51 1.344(5) . ?
F10 C52 1.357(4) . ?
F11 C54 1.350(5) . ?
F12 C55 1.345(5) . ?
F13 C56 1.338(5) . ?
F14 C57 1.359(5) . ?
F15 C58 1.352(5) . ?
F16 C60 1.354(5) . ?
F17 C61 1.347(5) . ?
F18 C62 1.348(5) . ?
F19 C63 1.343(5) . ?
F20 C64 1.357(5) . ?
C47 C52 1.384(6) . ?
C47 C48 1.397(5) . ?
C48 C49 1.377(6) . ?
C49 C50 1.373(6) . ?
C50 C51 1.372(6) . ?
C51 C52 1.383(6) . ?
C53 C58 1.378(6) . ?
C53 C54 1.384(6) . ?
C54 C55 1.386(6) . ?
C55 C56 1.376(7) . ?
C56 C57 1.345(7) . ?
C57 C58 1.401(6) . ?
C59 C64 1.380(6) . ?
C59 C60 1.392(6) . ?
C60 C61 1.371(6) . ?
C61 C62 1.373(7) . ?
C62 C63 1.368(6) . ?
C63 C64 1.384(6) . ?
C65 Cl2 1.692(9) . ?
C65 Cl1 1.715(9) . ?
C65 Cl3 1.728(9) . ?
C65 H65 1.0000 . ?
C65' Cl1' 1.693(16) . ?
C65' Cl2' 1.706(16) . ?
C65' Cl3' 1.707(17) . ?
C65' H65' 1.0000 . ?

loop_
_geom_torsion_atom_site_label_1
_geom_torsion_atom_site_label_2
_geom_torsion_atom_site_label_3
_geom_torsion_atom_site_label_4
_geom_torsion
_geom_torsion_site_symmetry_1
_geom_torsion_site_symmetry_2
_geom_torsion_site_symmetry_3
_geom_torsion_site_symmetry_4
_geom_torsion_publ_flag
C1 S1 C8 C9 -165.5(4) . . . . ?
C1 S1 C8 C13 19.3(5) . . . . ?
C13 C8 C9 C10 0.0 . . . . ?
S1 C8 C9 C10 -175.4(5) . . . . ?
C8 C9 C10 C11 0.0 . . . . ?
C9 C10 C11 C12 0.0 . . . . ?
C10 C11 C12 C13 0.0 . . . . ?
C11 C12 C13 C8 0.0 . . . . ?
C9 C8 C13 C12 0.0 . . . . ?
S1 C8 C13 C12 174.9(6) . . . . ?
C1 S1 C8' C9' -128.0(5) . . . . ?
C1 S1 C8' C13' 54.5(7) . . . . ?
C13' C8' C9' C10' 0.0 . . . . ?
S1 C8' C9' C10' -177.7(7) . . . . ?
C8' C9' C10' C11' 0.0 . . . . ?
C9' C10' C11' C12' 0.0 . . . . ?
C10' C11' C12' C13' 0.0 . . . . ?
C11' C12' C13' C8' 0.0 . . . . ?
C9' C8' C13' C12' 0.0 . . . . ?
S1 C8' C13' C12' 177.3(9) . . . . ?
C39 Si1 O1 C26 120.2(4) . . . . ?
C40 Si1 O1 C26 -113.5(4) . . . . ?
N1 Si1 O1 C26 8.0(4) . . . . ?
O1 Si1 N1 C2 -21.5(3) . . . . ?
C39 Si1 N1 C2 -137.8(3) . . . . ?
C40 Si1 N1 C2 98.7(3) . . . . ?
O1 Si1 N1 C14 152.1(3) . . . . ?
C39 Si1 N1 C14 35.7(3) . . . . ?
C40 Si1 N1 C14 -87.8(3) . . . . ?
C8' S1 C1 C2 -161.9(4) . . . . ?
C8 S1 C1 C2 -165.2(3) . . . . ?
C8' S1 C1 C6 -57.9(5) . . . . ?
C8 S1 C1 C6 -61.2(4) . . . . ?
C8' S1 C1 C26 80.5(4) . . . . ?
C8 S1 C1 C26 77.3(4) . . . . ?
C14 N1 C2 C3 -1.9(6) . . . . ?
Si1 N1 C2 C3 171.6(3) . . . . ?
C14 N1 C2 C1 -177.4(3) . . . . ?
Si1 N1 C2 C1 -3.9(5) . . . . ?
C6 C1 C2 N1 171.2(4) . . . . ?
C26 C1 C2 N1 44.3(5) . . . . ?
S1 C1 C2 N1 -71.4(4) . . . . ?
C6 C1 C2 C3 -5.0(4) . . . . ?
C26 C1 C2 C3 -131.9(4) . . . . ?
S1 C1 C2 C3 112.4(3) . . . . ?
N1 C2 C3 C7 -136.5(4) . . . . ?
C1 C2 C3 C7 39.6(5) . . . . ?
N1 C2 C3 C4 118.2(5) . . . . ?
C1 C2 C3 C4 -65.7(4) . . . . ?
C2 C3 C4 C5 74.0(5) . . . . ?
C7 C3 C4 C5 -28.2(5) . . . . ?
C3 C4 C5 C6 -7.9(6) . . . . ?
C4 C5 C6 C7 41.3(5) . . . . ?
C4 C5 C6 C1 -66.3(6) . . . . ?
C2 C1 C6 C7 -32.0(4) . . . . ?
C26 C1 C6 C7 88.8(4) . . . . ?
S1 C1 C6 C7 -137.7(3) . . . . ?
C2 C1 C6 C5 74.2(5) . . . . ?
C26 C1 C6 C5 -165.0(4) . . . . ?
S1 C1 C6 C5 -31.4(5) . . . . ?
C5 C6 C7 C3 -57.7(4) . . . . ?
C1 C6 C7 C3 56.4(4) . . . . ?
C2 C3 C7 C6 -57.2(4) . . . . ?
C4 C3 C7 C6 52.4(4) . . . . ?
C2 N1 C14 C19 -99.6(4) . . . . ?
Si1 N1 C14 C19 86.9(4) . . . . ?
C2 N1 C14 C15 83.6(5) . . . . ?
Si1 N1 C14 C15 -89.9(4) . . . . ?
C19 C14 C15 C16 -2.5(6) . . . . ?
N1 C14 C15 C16 174.1(4) . . . . ?
C19 C14 C15 C20 176.5(4) . . . . ?
N1 C14 C15 C20 -6.9(6) . . . . ?
C14 C15 C16 C17 2.0(7) . . . . ?
C20 C15 C16 C17 -177.1(4) . . . . ?
C15 C16 C17 C18 -0.8(8) . . . . ?
C16 C17 C18 C19 -0.1(8) . . . . ?
C17 C18 C19 C14 -0.4(7) . . . . ?
C17 C18 C19 C23 176.9(5) . . . . ?
C15 C14 C19 C18 1.8(6) . . . . ?
N1 C14 C19 C18 -174.9(4) . . . . ?
C15 C14 C19 C23 -175.4(4) . . . . ?
N1 C14 C19 C23 7.9(6) . . . . ?
C16 C15 C20 C21 -51.6(6) . . . . ?
C14 C15 C20 C21 129.5(5) . . . . ?
C16 C15 C20 C22 71.2(6) . . . . ?
C14 C15 C20 C22 -107.8(5) . . . . ?
C18 C19 C23 C24 59.7(5) . . . . ?
C14 C19 C23 C24 -123.2(5) . . . . ?
C18 C19 C23 C25 -63.4(6) . . . . ?
C14 C19 C23 C25 113.7(5) . . . . ?
Si1 O1 C26 C27' 145.3(6) . . . . ?
Si1 O1 C26 C33 -98.7(4) . . . . ?
Si1 O1 C26 C27 146.4(6) . . . . ?
Si1 O1 C26 C1 26.3(5) . . . . ?
C2 C1 C26 O1 -50.9(4) . . . . ?
C6 C1 C26 O1 -164.7(4) . . . . ?
S1 C1 C26 O1 59.4(3) . . . . ?
C2 C1 C26 C27' -169.7(6) . . . . ?
C6 C1 C26 C27' 76.6(7) . . . . ?
S1 C1 C26 C27' -59.3(6) . . . . ?
C2 C1 C26 C33 68.4(4) . . . . ?
C6 C1 C26 C33 -45.3(5) . . . . ?
S1 C1 C26 C33 178.7(3) . . . . ?
C2 C1 C26 C27 -163.0(6) . . . . ?
C6 C1 C26 C27 83.3(7) . . . . ?
S1 C1 C26 C27 -52.6(6) . . . . ?
O1 C26 C27 C32 161.6(10) . . . . ?
C33 C26 C27 C32 47.9(12) . . . . ?
C1 C26 C27 C32 -84.4(12) . . . . ?
O1 C26 C27 C28 -18.9(12) . . . . ?
C33 C26 C27 C28 -132.7(11) . . . . ?
C1 C26 C27 C28 95.0(12) . . . . ?
C32 C27 C28 C29 -0.9(17) . . . . ?
C26 C27 C28 C29 179.6(9) . . . . ?
C27 C28 C29 C30 0.7(18) . . . . ?
C28 C29 C30 C31 1(2) . . . . ?
C29 C30 C31 C32 -2.1(19) . . . . ?
C30 C31 C32 C27 1.9(18) . . . . ?
C28 C27 C32 C31 -0.4(17) . . . . ?
C26 C27 C32 C31 179.0(9) . . . . ?
O1 C26 C27' C28' 11.2(9) . . . . ?
C33 C26 C27' C28' -105.2(7) . . . . ?
C1 C26 C27' C28' 127.4(7) . . . . ?
O1 C26 C27' C32' -174.9(6) . . . . ?
C33 C26 C27' C32' 68.8(8) . . . . ?
C1 C26 C27' C32' -58.7(8) . . . . ?
C32' C27' C28' C29' 0.0 . . . . ?
C26 C27' C28' C29' 174.2(10) . . . . ?
C27' C28' C29' C30' 0.0 . . . . ?
C28' C29' C30' C31' 0.0 . . . . ?
C29' C30' C31' C32' 0.0 . . . . ?
C30' C31' C32' C27' 0.0 . . . . ?
C28' C27' C32' C31' 0.0 . . . . ?
C26 C27' C32' C31' -173.7(10) . . . . ?
O1 C26 C33 C34 175.2(4) . . . . ?
C27' C26 C33 C34 -66.8(6) . . . . ?
C27 C26 C33 C34 -74.3(7) . . . . ?
C1 C26 C33 C34 56.8(5) . . . . ?
O1 C26 C33 C38 -10.1(5) . . . . ?
C27' C26 C33 C38 107.8(6) . . . . ?
C27 C26 C33 C38 100.4(6) . . . . ?
C1 C26 C33 C38 -128.5(4) . . . . ?
C38 C33 C34 C35 2.4(6) . . . . ?
C26 C33 C34 C35 177.2(4) . . . . ?
C33 C34 C35 C36 -0.8(7) . . . . ?
C34 C35 C36 C37 -1.4(8) . . . . ?
C35 C36 C37 C38 1.9(8) . . . . ?
C36 C37 C38 C33 -0.2(8) . . . . ?
C34 C33 C38 C37 -2.0(7) . . . . ?
C26 C33 C38 C37 -177.0(4) . . . . ?
C46 C41 C42 F1 -176.9(3) . . . . ?
B1 C41 C42 F1 -3.2(6) . . . . ?
C46 C41 C42 C43 4.0(6) . . . . ?
B1 C41 C42 C43 177.7(4) . . . . ?
F1 C42 C43 F2 -1.3(6) . . . . ?
C41 C42 C43 F2 177.8(4) . . . . ?
F1 C42 C43 C44 177.5(4) . . . . ?
C41 C42 C43 C44 -3.4(7) . . . . ?
F2 C43 C44 F3 -0.7(7) . . . . ?
C42 C43 C44 F3 -179.5(4) . . . . ?
F2 C43 C44 C45 179.6(4) . . . . ?
C42 C43 C44 C45 0.7(7) . . . . ?
F3 C44 C45 F4 1.8(7) . . . . ?
C43 C44 C45 F4 -178.4(4) . . . . ?
F3 C44 C45 C46 -178.9(4) . . . . ?
C43 C44 C45 C46 0.8(7) . . . . ?
F4 C45 C46 F5 -1.4(5) . . . . ?
C44 C45 C46 F5 179.4(4) . . . . ?
F4 C45 C46 C41 179.3(4) . . . . ?
C44 C45 C46 C41 0.1(6) . . . . ?
C42 C41 C46 F5 178.4(3) . . . . ?
B1 C41 C46 F5 5.3(6) . . . . ?
C42 C41 C46 C45 -2.4(6) . . . . ?
B1 C41 C46 C45 -175.5(4) . . . . ?
C42 C41 B1 C59 51.6(5) . . . . ?
C46 C41 B1 C59 -135.7(4) . . . . ?
C42 C41 B1 C47 168.6(3) . . . . ?
C46 C41 B1 C47 -18.7(5) . . . . ?
C42 C41 B1 C53 -70.5(4) . . . . ?
C46 C41 B1 C53 102.2(4) . . . . ?
C59 B1 C47 C52 -105.1(4) . . . . ?
C41 B1 C47 C52 131.4(4) . . . . ?
C53 B1 C47 C52 18.5(5) . . . . ?
C59 B1 C47 C48 71.0(4) . . . . ?
C41 B1 C47 C48 -52.5(5) . . . . ?
C53 B1 C47 C48 -165.4(3) . . . . ?
C52 C47 C48 F6 178.6(3) . . . . ?
B1 C47 C48 F6 1.9(5) . . . . ?
C52 C47 C48 C49 -2.2(6) . . . . ?
B1 C47 C48 C49 -178.9(4) . . . . ?
F6 C48 C49 F7 1.1(6) . . . . ?
C47 C48 C49 F7 -178.1(4) . . . . ?
F6 C48 C49 C50 -179.8(4) . . . . ?
C47 C48 C49 C50 1.0(6) . . . . ?
F7 C49 C50 F8 -0.8(6) . . . . ?
C48 C49 C50 F8 -179.9(4) . . . . ?
F7 C49 C50 C51 180.0(4) . . . . ?
C48 C49 C50 C51 0.9(6) . . . . ?
F8 C50 C51 F9 0.2(6) . . . . ?
C49 C50 C51 F9 179.3(4) . . . . ?
F8 C50 C51 C52 179.4(4) . . . . ?
C49 C50 C51 C52 -1.4(6) . . . . ?
F9 C51 C52 F10 -0.6(5) . . . . ?
C50 C51 C52 F10 -179.8(4) . . . . ?
F9 C51 C52 C47 179.3(4) . . . . ?
C50 C51 C52 C47 0.1(6) . . . . ?
C48 C47 C52 F10 -178.4(3) . . . . ?
B1 C47 C52 F10 -2.1(6) . . . . ?
C48 C47 C52 C51 1.7(6) . . . . ?
B1 C47 C52 C51 178.0(4) . . . . ?
C59 B1 C53 C58 -18.3(6) . . . . ?
C41 B1 C53 C58 103.9(4) . . . . ?
C47 B1 C53 C58 -135.6(4) . . . . ?
C59 B1 C53 C54 171.4(3) . . . . ?
C41 B1 C53 C54 -66.4(4) . . . . ?
C47 B1 C53 C54 54.1(5) . . . . ?
C58 C53 C54 F11 -178.3(3) . . . . ?
B1 C53 C54 F11 -6.7(5) . . . . ?
C58 C53 C54 C55 1.1(6) . . . . ?
B1 C53 C54 C55 172.7(4) . . . . ?
F11 C54 C55 F12 -0.3(6) . . . . ?
C53 C54 C55 F12 -179.7(4) . . . . ?
F11 C54 C55 C56 180.0(4) . . . . ?
C53 C54 C55 C56 0.5(6) . . . . ?
F12 C55 C56 F13 -1.9(6) . . . . ?
C54 C55 C56 F13 177.9(4) . . . . ?
F12 C55 C56 C57 178.8(4) . . . . ?
C54 C55 C56 C57 -1.5(7) . . . . ?
F13 C56 C57 F14 2.2(7) . . . . ?
C55 C56 C57 F14 -178.4(4) . . . . ?
F13 C56 C57 C58 -178.6(4) . . . . ?
C55 C56 C57 C58 0.8(7) . . . . ?
C54 C53 C58 F15 178.0(4) . . . . ?
B1 C53 C58 F15 7.3(6) . . . . ?
C54 C53 C58 C57 -1.9(6) . . . . ?
B1 C53 C58 C57 -172.6(4) . . . . ?
C56 C57 C58 F15 -178.9(4) . . . . ?
F14 C57 C58 F15 0.3(6) . . . . ?
C56 C57 C58 C53 1.0(7) . . . . ?
F14 C57 C58 C53 -179.8(4) . . . . ?
C41 B1 C59 C64 15.5(5) . . . . ?
C47 B1 C59 C64 -107.1(4) . . . . ?
C53 B1 C59 C64 129.6(4) . . . . ?
C41 B1 C59 C60 -170.7(3) . . . . ?
C47 B1 C59 C60 66.7(4) . . . . ?
C53 B1 C59 C60 -56.6(5) . . . . ?
C64 C59 C60 F16 177.9(3) . . . . ?
B1 C59 C60 F16 3.2(5) . . . . ?
C64 C59 C60 C61 -2.0(6) . . . . ?
B1 C59 C60 C61 -176.7(4) . . . . ?
F16 C60 C61 F17 0.9(6) . . . . ?
C59 C60 C61 F17 -179.2(4) . . . . ?
F16 C60 C61 C62 179.8(4) . . . . ?
C59 C60 C61 C62 -0.3(6) . . . . ?
F17 C61 C62 F18 0.0(6) . . . . ?
C60 C61 C62 F18 -179.0(4) . . . . ?
F17 C61 C62 C63 -179.5(4) . . . . ?
C60 C61 C62 C63 1.5(6) . . . . ?
F18 C62 C63 F19 -0.6(6) . . . . ?
C61 C62 C63 F19 178.9(4) . . . . ?
F18 C62 C63 C64 -180.0(4) . . . . ?
C61 C62 C63 C64 -0.5(6) . . . . ?
C60 C59 C64 F20 -176.3(3) . . . . ?
B1 C59 C64 F20 -2.2(6) . . . . ?
C60 C59 C64 C63 3.1(6) . . . . ?
B1 C59 C64 C63 177.2(4) . . . . ?
F19 C63 C64 F20 -1.9(5) . . . . ?
C62 C63 C64 F20 177.5(4) . . . . ?
F19 C63 C64 C59 178.6(4) . . . . ?
C62 C63 C64 C59 -2.1(6) . . . . ?
